data_7156020
loop_
_publ_author_name
'Anitha, Mandala'
'Swamy, K. C. Kumara'

_publ_section_title
;
 Synthesis of thiazolidine-thiones, imino-thiazolidines and oxazolidines
 via the base promoted cyclisation of epoxy-sulfonamides and
 heterocumulenes.
;
_journal_issue 3
_journal_name_full 'Organic &amp; biomolecular chemistry'
_journal_page_first 402
_journal_page_last 413
_journal_paper_doi 10.1039/c7ob02915b
_journal_volume 16
_journal_year 2018
_chemical_formula_sum 'C17 H17 Cl N2 O3 S2'
_chemical_formula_weight 396.90
_space_group_IT_number 14
_space_group_name_Hall '-P 2ybc'
_space_group_name_H-M_alt 'P 1 21/c 1'
_symmetry_cell_setting monoclinic
_symmetry_space_group_name_Hall '-P 2ybc'
_symmetry_space_group_name_H-M 'P 1 21/c 1'
_atom_sites_solution_hydrogens geom
_atom_sites_solution_primary direct
_atom_sites_solution_secondary difmap
_audit_creation_method SHELXL-97
_audit_update_record
;
2017-09-20 deposited with the CCDC.
2017-12-05 downloaded from the CCDC.
;
_cell_angle_alpha 90.00
_cell_angle_beta 99.582(4)
_cell_angle_gamma 90.00
_cell_formula_units_Z 4
_cell_length_a 10.9934(13)
_cell_length_b 15.541(2)
_cell_length_c 10.7812(15)
_cell_measurement_reflns_used 4218
_cell_measurement_temperature 296(2)
_cell_measurement_theta_max 22.35
_cell_measurement_theta_min 2.29
_cell_volume 1816.3(4)
_computing_cell_refinement 'Bruker SAINT'
_computing_data_collection 'Bruker APEX2'
_computing_data_reduction 'Bruker SAINT'
_computing_molecular_graphics 'Bruker SHELXTL'
_computing_publication_material 'Bruker SHELXTL'
_computing_structure_refinement 'SHELXL-97 (Sheldrick, 2008)'
_computing_structure_solution 'SHELXL-97 (Sheldrick, 2008)'
_diffrn_ambient_temperature 296(2)
_diffrn_measured_fraction_theta_full 1.000
_diffrn_measured_fraction_theta_max 1.000
_diffrn_measurement_device_type 'Bruker APEX-II CCD'
_diffrn_measurement_method '\f and \w scans'
_diffrn_radiation_monochromator graphite
_diffrn_radiation_source 'fine-focus sealed tube'
_diffrn_radiation_type MoK\a
_diffrn_radiation_wavelength 0.71073
_diffrn_reflns_av_R_equivalents 0.1254
_diffrn_reflns_av_sigmaI/netI 0.0655
_diffrn_reflns_limit_h_max 13
_diffrn_reflns_limit_h_min -13
_diffrn_reflns_limit_k_max 18
_diffrn_reflns_limit_k_min -18
_diffrn_reflns_limit_l_max 12
_diffrn_reflns_limit_l_min -12
_diffrn_reflns_number 25364
_diffrn_reflns_theta_full 25.00
_diffrn_reflns_theta_max 25.00
_diffrn_reflns_theta_min 2.29
_exptl_absorpt_coefficient_mu 0.459
_exptl_absorpt_correction_T_max 0.9774
_exptl_absorpt_correction_T_min 0.9730
_exptl_crystal_colour colourless
_exptl_crystal_density_diffrn 1.452
_exptl_crystal_density_method 'not measured'
_exptl_crystal_description blocks
_exptl_crystal_F_000 824
_exptl_crystal_recrystallization_method 'Re-crystallisation from solvent'
_exptl_crystal_size_max 0.06
_exptl_crystal_size_mid 0.05
_exptl_crystal_size_min 0.05
_refine_diff_density_max 1.346
_refine_diff_density_min -0.753
_refine_diff_density_rms 0.087
_refine_ls_extinction_method none
_refine_ls_goodness_of_fit_ref 1.057
_refine_ls_hydrogen_treatment mixed
_refine_ls_matrix_type full
_refine_ls_number_parameters 226
_refine_ls_number_reflns 3193
_refine_ls_number_restraints 0
_refine_ls_restrained_S_all 1.057
_refine_ls_R_factor_all 0.1339
_refine_ls_R_factor_gt 0.0885
_refine_ls_shift/su_max 0.000
_refine_ls_shift/su_mean 0.000
_refine_ls_structure_factor_coef Fsqd
_refine_ls_weighting_details 'calc w=1/[\s^2^(Fo^2^)+(0.0608P)^2^+8.9064P] where P=(Fo^2^+2Fc^2^)/3'
_refine_ls_weighting_scheme calc
_refine_ls_wR_factor_gt 0.1875
_refine_ls_wR_factor_ref 0.2073
_reflns_number_gt 2147
_reflns_number_total 3193
_reflns_threshold_expression >2\s(I)
_cod_data_source_file c7ob02915b2.cif
_cod_data_source_block compound13
_cod_depositor_comments 'Adding full bibliography for 7156017--7156021.cif.'
_cod_original_cell_volume 1816.2(4)
_cod_original_sg_symbol_H-M 'P 21/c'
_cod_database_code 7156020

loop_
_symmetry_equiv_pos_as_xyz
'x, y, z'
'-x, y+1/2, -z+1/2'
'-x, -y, -z'
'x, -y-1/2, z-1/2'

loop_
_atom_site_label
_atom_site_type_symbol
_atom_site_fract_x
_atom_site_fract_y
_atom_site_fract_z
_atom_site_U_iso_or_equiv
_atom_site_adp_type
_atom_site_occupancy
_atom_site_symmetry_multiplicity
_atom_site_calc_flag
_atom_site_refinement_flags
S1 S 0.78848(14) 0.32347(11) 0.48436(16) 0.0439(5) Uani 1 1 d .
Cl1 Cl 0.09040(15) 0.30758(14) 0.77859(17) 0.0615(6) Uani 1 1 d .
S2 S 0.44742(16) 0.43718(14) 0.33600(17) 0.0565(6) Uani 1 1 d .
O1 O 0.7625(4) 0.2404(3) 0.5287(5) 0.0563(13) Uani 1 1 d .
N2 N 0.5349(4) 0.3324(3) 0.5395(4) 0.0331(11) Uani 1 1 d .
O2 O 0.8837(4) 0.3333(4) 0.4106(5) 0.0645(15) Uani 1 1 d .
N1 N 0.6620(4) 0.3604(4) 0.3907(5) 0.0421(13) Uani 1 1 d .
C12 C 0.4238(5) 0.3343(3) 0.5873(5) 0.0279(12) Uani 1 1 d .
O3 O 0.5778(5) 0.3894(4) 0.0191(5) 0.0794(17) Uani 1 1 d .
H4 H 0.6507 0.3805 0.0473 0.119 Uiso 1 1 calc R
C16 C 0.3335(5) 0.3313(4) 0.7774(5) 0.0366(14) Uani 1 1 d .
H16 H 0.3424 0.3347 0.8646 0.044 Uiso 1 1 calc R
C13 C 0.3068(5) 0.3255(4) 0.5175(5) 0.0351(14) Uani 1 1 d .
H13 H 0.2971 0.3242 0.4302 0.042 Uiso 1 1 calc R
C17 C 0.4351(5) 0.3365(4) 0.7180(5) 0.0341(14) Uani 1 1 d .
H17 H 0.5131 0.3416 0.7663 0.041 Uiso 1 1 calc R
C11 C 0.5492(5) 0.3676(4) 0.4365(6) 0.0350(14) Uani 1 1 d .
C14 C 0.2039(5) 0.3184(4) 0.5755(6) 0.0372(14) Uani 1 1 d .
H14 H 0.1259 0.3119 0.5277 0.045 Uiso 1 1 calc R
C1 C 0.8160(5) 0.3942(4) 0.6120(6) 0.0358(14) Uani 1 1 d .
C2 C 0.7840(5) 0.3743(4) 0.7271(6) 0.0387(15) Uani 1 1 d .
H2 H 0.7468 0.3219 0.7389 0.046 Uiso 1 1 calc R
C15 C 0.2185(5) 0.3211(4) 0.7052(6) 0.0381(15) Uani 1 1 d .
C4 C 0.8626(6) 0.5123(4) 0.8079(6) 0.0463(17) Uani 1 1 d .
C3 C 0.8074(6) 0.4324(5) 0.8238(6) 0.0460(16) Uani 1 1 d .
H3 H 0.7864 0.4186 0.9014 0.055 Uiso 1 1 calc R
C5 C 0.8943(6) 0.5299(4) 0.6919(7) 0.0500(18) Uani 1 1 d .
H5 H 0.9323 0.5820 0.6798 0.060 Uiso 1 1 calc R
C6 C 0.8710(5) 0.4727(4) 0.5940(6) 0.0423(16) Uani 1 1 d .
H6 H 0.8919 0.4863 0.5163 0.051 Uiso 1 1 calc R
C9 C 0.5463(6) 0.4447(4) 0.2206(6) 0.0476(17) Uani 1 1 d .
H9 H 0.5434 0.5033 0.1865 0.057 Uiso 1 1 calc R
C8 C 0.6763(6) 0.4260(5) 0.2932(6) 0.057(2) Uani 1 1 d .
H8A H 0.7291 0.4041 0.2367 0.069 Uiso 1 1 calc R
H8B H 0.7130 0.4781 0.3325 0.069 Uiso 1 1 calc R
C10 C 0.5072(7) 0.3827(5) 0.1175(7) 0.066(2) Uani 1 1 d .
H10A H 0.5147 0.3248 0.1514 0.079 Uiso 1 1 calc R
H10B H 0.4210 0.3925 0.0834 0.079 Uiso 1 1 calc R
C7 C 0.8835(8) 0.5761(5) 0.9151(8) 0.077(3) Uani 1 1 d .
H7A H 0.8555 0.5518 0.9873 0.115 Uiso 1 1 calc R
H7B H 0.8384 0.6279 0.8904 0.115 Uiso 1 1 calc R
H7C H 0.9699 0.5891 0.9357 0.115 Uiso 1 1 calc R

loop_
_atom_site_aniso_label
_atom_site_aniso_U_11
_atom_site_aniso_U_22
_atom_site_aniso_U_33
_atom_site_aniso_U_23
_atom_site_aniso_U_13
_atom_site_aniso_U_12
S1 0.0303(8) 0.0493(10) 0.0552(11) -0.0089(8) 0.0159(7) -0.0022(7)
Cl1 0.0398(9) 0.0985(16) 0.0508(11) 0.0129(10) 0.0212(8) 0.0113(9)
S2 0.0461(10) 0.0763(14) 0.0472(11) 0.0207(10) 0.0076(8) 0.0070(9)
O1 0.046(3) 0.042(3) 0.082(4) -0.011(3) 0.016(2) 0.005(2)
N2 0.032(3) 0.035(3) 0.034(3) 0.002(2) 0.010(2) -0.001(2)
O2 0.040(3) 0.091(4) 0.070(3) -0.017(3) 0.028(2) -0.005(3)
N1 0.030(3) 0.062(4) 0.034(3) -0.003(3) 0.007(2) -0.012(2)
C12 0.034(3) 0.019(3) 0.030(3) 0.000(2) 0.003(2) 0.001(2)
O3 0.086(4) 0.096(5) 0.059(3) 0.000(3) 0.019(3) 0.020(3)
C16 0.047(4) 0.040(4) 0.024(3) -0.004(3) 0.007(3) 0.000(3)
C13 0.038(3) 0.044(4) 0.024(3) 0.000(3) 0.006(3) -0.002(3)
C17 0.034(3) 0.032(3) 0.035(3) -0.002(3) 0.002(3) -0.001(3)
C11 0.029(3) 0.040(4) 0.036(4) -0.010(3) 0.007(3) -0.006(3)
C14 0.031(3) 0.042(4) 0.037(4) 0.001(3) 0.002(3) 0.004(3)
C1 0.024(3) 0.040(4) 0.042(4) 0.001(3) 0.005(3) 0.002(3)
C2 0.029(3) 0.038(4) 0.050(4) 0.004(3) 0.007(3) -0.002(3)
C15 0.036(3) 0.042(4) 0.039(4) 0.008(3) 0.014(3) 0.003(3)
C4 0.040(4) 0.045(4) 0.050(4) 0.000(3) -0.006(3) 0.012(3)
C3 0.040(4) 0.057(4) 0.042(4) 0.009(3) 0.010(3) -0.001(3)
C5 0.042(4) 0.044(4) 0.059(5) 0.011(4) -0.005(3) -0.011(3)
C6 0.035(3) 0.047(4) 0.042(4) 0.012(3) -0.002(3) -0.004(3)
C9 0.057(4) 0.046(4) 0.041(4) 0.002(3) 0.010(3) -0.001(3)
C8 0.042(4) 0.091(6) 0.040(4) 0.010(4) 0.008(3) -0.021(4)
C10 0.071(5) 0.060(5) 0.068(5) -0.018(4) 0.013(4) -0.002(4)
C7 0.078(6) 0.067(6) 0.079(6) -0.024(5) -0.006(5) 0.003(5)

loop_
_atom_type_symbol
_atom_type_description
_atom_type_scat_dispersion_real
_atom_type_scat_dispersion_imag
_atom_type_scat_source
C C 0.0033 0.0016 'International Tables Vol C Tables 4.2.6.8 and 6.1.1.4'
H H 0.0000 0.0000 'International Tables Vol C Tables 4.2.6.8 and 6.1.1.4'
N N 0.0061 0.0033 'International Tables Vol C Tables 4.2.6.8 and 6.1.1.4'
O O 0.0106 0.0060 'International Tables Vol C Tables 4.2.6.8 and 6.1.1.4'
S S 0.1246 0.1234 'International Tables Vol C Tables 4.2.6.8 and 6.1.1.4'
Cl Cl 0.1484 0.1585 'International Tables Vol C Tables 4.2.6.8 and 6.1.1.4'

loop_
_geom_angle_atom_site_label_1
_geom_angle_atom_site_label_2
_geom_angle_atom_site_label_3
_geom_angle
O1 S1 O2 119.5(3)
O1 S1 N1 108.7(3)
O2 S1 N1 103.9(3)
O1 S1 C1 108.9(3)
O2 S1 C1 109.0(3)
N1 S1 C1 106.0(3)
C11 S2 C9 94.0(3)
C11 N2 C12 123.6(5)
C11 N1 C8 113.2(5)
C11 N1 S1 120.2(4)
C8 N1 S1 118.9(4)
C13 C12 C17 118.0(5)
C13 C12 N2 125.9(5)
C17 C12 N2 115.8(5)
C10 O3 H4 109.5
C17 C16 C15 118.8(5)
C17 C16 H16 120.6
C15 C16 H16 120.6
C12 C13 C14 121.2(5)
C12 C13 H13 119.4
C14 C13 H13 119.4
C16 C17 C12 121.7(5)
C16 C17 H17 119.2
C12 C17 H17 119.2
N2 C11 N1 121.0(5)
N2 C11 S2 129.4(4)
N1 C11 S2 109.5(4)
C15 C14 C13 119.3(5)
C15 C14 H14 120.4
C13 C14 H14 120.4
C2 C1 C6 120.2(6)
C2 C1 S1 122.1(5)
C6 C1 S1 117.7(5)
C3 C2 C1 119.6(6)
C3 C2 H2 120.2
C1 C2 H2 120.2
C16 C15 C14 121.0(5)
C16 C15 Cl1 119.5(5)
C14 C15 Cl1 119.4(5)
C5 C4 C3 117.7(6)
C5 C4 C7 122.2(7)
C3 C4 C7 120.1(7)
C2 C3 C4 121.3(6)
C2 C3 H3 119.3
C4 C3 H3 119.3
C6 C5 C4 121.7(6)
C6 C5 H5 119.2
C4 C5 H5 119.2
C5 C6 C1 119.5(6)
C5 C6 H6 120.3
C1 C6 H6 120.3
C10 C9 C8 112.9(6)
C10 C9 S2 110.2(5)
C8 C9 S2 104.7(4)
C10 C9 H9 109.6
C8 C9 H9 109.6
S2 C9 H9 109.6
N1 C8 C9 106.8(5)
N1 C8 H8A 110.4
C9 C8 H8A 110.4
N1 C8 H8B 110.4
C9 C8 H8B 110.4
H8A C8 H8B 108.6
O3 C10 C9 112.8(6)
O3 C10 H10A 109.0
C9 C10 H10A 109.0
O3 C10 H10B 109.0
C9 C10 H10B 109.0
H10A C10 H10B 107.8
C4 C7 H7A 109.5
C4 C7 H7B 109.5
H7A C7 H7B 109.5
C4 C7 H7C 109.5
H7A C7 H7C 109.5
H7B C7 H7C 109.5

loop_
_geom_bond_atom_site_label_1
_geom_bond_atom_site_label_2
_geom_bond_distance
S1 O1 1.422(5)
S1 O2 1.424(5)
S1 N1 1.678(5)
S1 C1 1.747(6)
Cl1 C15 1.739(6)
S2 C11 1.786(6)
S2 C9 1.788(7)
N2 C11 1.272(7)
N2 C12 1.402(7)
N1 C11 1.413(7)
N1 C8 1.491(8)
C12 C13 1.385(8)
C12 C17 1.395(8)
O3 C10 1.419(9)
O3 H4 0.8200
C16 C17 1.379(8)
C16 C15 1.380(8)
C16 H16 0.9300
C13 C14 1.385(8)
C13 H13 0.9300
C17 H17 0.9300
C14 C15 1.381(8)
C14 H14 0.9300
C1 C2 1.380(8)
C1 C6 1.389(8)
C2 C3 1.370(9)
C2 H2 0.9300
C4 C5 1.381(9)
C4 C3 1.404(9)
C4 C7 1.511(10)
C3 H3 0.9300
C5 C6 1.372(9)
C5 H5 0.9300
C6 H6 0.9300
C9 C10 1.479(9)
C9 C8 1.539(9)
C9 H9 0.9800
C8 H8A 0.9700
C8 H8B 0.9700
C10 H10A 0.9700
C10 H10B 0.9700
C7 H7A 0.9600
C7 H7B 0.9600
C7 H7C 0.9600
